data_4003127
loop_
_publ_author_name
'Chen, Yao'
'Yang, Lin'
'Wu, Jianglin'
'Wang, Gang'
'Huang, Wei'
'Melkonyan, Ferdinand S.'
'Lu, Zhiyun'
'Huang, Yan'
'Marks, Tobin J.'
'Facchetti, Antonio'

_publ_section_title
;
 Performance, Morphology, and Charge Recombination Correlations in Ternary
 Squaraine Solar Cells
;
_journal_issue 19
_journal_name_full 'Chemistry of Materials'
_journal_page_first 6810
_journal_paper_doi 10.1021/acs.chemmater.8b02746
_journal_volume 30
_journal_year 2018
_chemical_absolute_configuration ad
_chemical_formula_moiety 'C39 H40 N2 O5'
_chemical_formula_sum 'C39 H40 N2 O5'
_chemical_formula_weight 616.73
_space_group_crystal_system orthorhombic
_space_group_IT_number 29
_space_group_name_Hall 'P 2c -2ac'
_space_group_name_H-M_alt 'P c a 21'
_atom_sites_solution_hydrogens mixed
_atom_sites_solution_primary dual
_audit_creation_date 2018-02-27
_audit_creation_method
;
Olex2 1.2
(compiled 2017.08.10 svn.r3458 for OlexSys, GUI svn.r5381)
;
_cell_angle_alpha 90
_cell_angle_beta 90
_cell_angle_gamma 90
_cell_formula_units_Z 4
_cell_length_a 33.1112(16)
_cell_length_b 5.2976(3)
_cell_length_c 17.5164(8)
_cell_measurement_reflns_used 9426
_cell_measurement_temperature 103(2)
_cell_measurement_theta_max 65.124
_cell_measurement_theta_min 3.674
_cell_volume 3072.5(3)
_computing_cell_refinement 'SAINT V8.38A (?, 2016)'
_computing_data_collection 'APEX2 V2014.11-0 (Bruker, 2014)'
_computing_data_reduction 'SAINT V8.38A (?, 2016)'
_computing_molecular_graphics 'Olex2 (Dolomanov et al., 2009)'
_computing_publication_material 'Olex2 (Dolomanov et al., 2009)'
_computing_structure_refinement 'ShelXL (Sheldrick, 2015)'
_computing_structure_solution 'ShelXT (Sheldrick, 2015)'
_diffrn_ambient_temperature 102.75
_diffrn_detector_area_resol_mean 8
_diffrn_measured_fraction_theta_full 0.997
_diffrn_measured_fraction_theta_max 0.997
_diffrn_measurement_device_type 'Bruker Kappa APEX CCD area detector'
_diffrn_measurement_method '\w and \f scans'
_diffrn_radiation_monochromator 'MX optics'
_diffrn_radiation_type CuK\a
_diffrn_radiation_wavelength 1.54178
_diffrn_reflns_av_R_equivalents 0.0439
_diffrn_reflns_av_unetI/netI 0.0367
_diffrn_reflns_Laue_measured_fraction_full 0.997
_diffrn_reflns_Laue_measured_fraction_max 0.997
_diffrn_reflns_limit_h_max 38
_diffrn_reflns_limit_h_min -38
_diffrn_reflns_limit_k_max 6
_diffrn_reflns_limit_k_min -6
_diffrn_reflns_limit_l_max 20
_diffrn_reflns_limit_l_min -16
_diffrn_reflns_number 18993
_diffrn_reflns_point_group_measured_fraction_full 0.878
_diffrn_reflns_point_group_measured_fraction_max 0.878
_diffrn_reflns_theta_full 65.120
_diffrn_reflns_theta_max 65.120
_diffrn_reflns_theta_min 3.673
_diffrn_source microsource
_exptl_absorpt_coefficient_mu 0.703
_exptl_absorpt_correction_T_max 0.7526
_exptl_absorpt_correction_T_min 0.6428
_exptl_absorpt_correction_type multi-scan
_exptl_absorpt_process_details
'SADABS-2016/2 (Bruker,2016/2) was used for absorption correction. wR2(int) was 0.1198 before and 0.0545 after correction. The Ratio of minimum to maximum transmission is 0.8541. The \l/2 correction factor is Not present.'
_exptl_crystal_colour green
_exptl_crystal_density_diffrn 1.333
_exptl_crystal_description plate
_exptl_crystal_F_000 1312
_exptl_crystal_recrystallization_method 'The material was recrystallised from --- by as supplied'
_exptl_crystal_size_max 0.144
_exptl_crystal_size_mid 0.141
_exptl_crystal_size_min 0.041
_refine_diff_density_max 0.120
_refine_diff_density_min -0.189
_refine_diff_density_rms 0.038
_refine_ls_abs_structure_details
;
 Flack x determined using 1774 quotients [(I+)-(I-)]/[(I+)+(I-)]
 (Parsons, Flack and Wagner, Acta Cryst. B69 (2013) 249-259).
;
_refine_ls_abs_structure_Flack 0.01(13)
_refine_ls_extinction_method none
_refine_ls_goodness_of_fit_ref 1.062
_refine_ls_hydrogen_treatment mixed
_refine_ls_matrix_type full
_refine_ls_number_parameters 451
_refine_ls_number_reflns 4614
_refine_ls_number_restraints 7
_refine_ls_restrained_S_all 1.061
_refine_ls_R_factor_all 0.0330
_refine_ls_R_factor_gt 0.0317
_refine_ls_shift/su_max 0.001
_refine_ls_shift/su_mean 0.000
_refine_ls_structure_factor_coef Fsqd
_refine_ls_weighting_details 'w=1/[\s^2^(Fo^2^)+(0.0411P)^2^+0.5492P] where P=(Fo^2^+2Fc^2^)/3'
_refine_ls_weighting_scheme calc
_refine_ls_wR_factor_gt 0.0758
_refine_ls_wR_factor_ref 0.0766
_reflns_Friedel_coverage 0.699
_reflns_Friedel_fraction_full 0.751
_reflns_Friedel_fraction_max 0.751
_reflns_number_gt 4455
_reflns_number_total 4614
_reflns_threshold_expression 'I > 2\s(I)'
_cod_data_source_file cm8b02746_si_002.cif
_cod_data_source_block cx1219
_cod_database_code 4003127
_shelx_shelxl_version_number 2018/1
_shelx_space_group_comment
;
The symmetry employed for this shelxl refinement is uniquely defined
by the following loop, which should always be used as a source of
symmetry information in preference to the above space-group names.
They are only intended as comments.
;
_shelx_estimated_absorpt_t_max 0.972
_shelx_estimated_absorpt_t_min 0.906
_olex2_refinement_description
;
1. Fixed Uiso
 At 1.2 times of:
  All C(H) groups, All C(H,H) groups, All C(H,H,H,H) groups, All O(H,H) groups
 At 1.5 times of:
  All C(H,H,H) groups
2. Uiso/Uaniso restraints and constraints
C3 \\sim C3A: within 2A with sigma of 0.04 and sigma for terminal atoms of 0.08
3. Others
 Sof(O5A)=Sof(H5A)=Sof(H27)=1-FVAR(1)
 Sof(O5)=Sof(H5)=Sof(H31)=FVAR(1)
 Sof(H2BC)=Sof(H2BD)=Sof(C3A)=Sof(H3AA)=Sof(H3AB)=Sof(H4BC)=Sof(H4BD)=1-FVAR(2)
 Sof(H2AA)=Sof(H2AB)=Sof(C3)=Sof(H3A)=Sof(H3B)=Sof(H4AA)=Sof(H4AB)=FVAR(2)
4.a Ternary CH refined with riding coordinates:
 C1(H1A), C5(H5B)
4.b Secondary CH2 refined with riding coordinates:
 C2(H2AA,H2AB), C2(H2BC,H2BD), C3(H3A,H3B), C3A(H3AA,H3AB), C4(H4AA,H4AB),
 C4(H4BC,H4BD), C32(H32A,H32B), C33(H33A,H33B), C34(H34A,H34B), C36(H36A,H36B),
 C37(H37A,H37B), C38(H38A,H38B)
4.c Aromatic/amide H refined with riding coordinates:
 C8(H8), C9(H9), C10(H10), C11(H11), C13(H13), C14(H14), C17(H17), C21(H21),
 C27(H27), C28(H28), C30(H30), C31(H31)
4.d Idealised Me refined as rotating group:
 C35(H35A,H35B,H35C), C39(H39A,H39B,H39C)
;
_olex2_date_sample_data_collection 2018-02-26
_olex2_date_sample_submission 2018-02-20
_olex2_diffrn_ambient_temperature_device 'Oxford Cryosystems'
_olex2_exptl_crystal_mounting_method 'The crystal was mounted on a MITIGEN holder in Paratone oil'
_olex2_submission_original_sample_id cx1219
_olex2_submission_special_instructions 'No special instructions were received'

loop_
_space_group_symop_operation_xyz
'x, y, z'
'-x, -y, z+1/2'
'x+1/2, -y, z'
'-x+1/2, y, z+1/2'

loop_
_atom_site_label
_atom_site_type_symbol
_atom_site_fract_x
_atom_site_fract_y
_atom_site_fract_z
_atom_site_U_iso_or_equiv
_atom_site_adp_type
_atom_site_occupancy
_atom_site_site_symmetry_order
_atom_site_calc_flag
_atom_site_refinement_flags_posn
_atom_site_refinement_flags_adp
_atom_site_refinement_flags_occupancy
_atom_site_disorder_assembly
_atom_site_disorder_group
O1 O 0.58481(5) 1.0971(3) 0.41312(11) 0.0228(4) Uani 1 1 d . . . . .
H1 H 0.6049(11) 1.000(7) 0.439(2) 0.047(10) Uiso 1 1 d . . . . .
O2 O 0.61159(5) 0.5964(3) 0.18542(11) 0.0192(4) Uani 1 1 d . . . . .
H2 H 0.6275(10) 0.499(7) 0.215(2) 0.039(9) Uiso 1 1 d . . . . .
O3 O 0.63988(5) 0.8190(3) 0.48034(11) 0.0249(4) Uani 1 1 d . . . . .
O4 O 0.66019(5) 0.3255(3) 0.27319(11) 0.0198(4) Uani 1 1 d . . . . .
O5 O 0.69774(7) 0.5987(4) 0.56056(13) 0.0232(7) Uani 0.815(6) 1 d . . P A 1
O5A O 0.7174(3) 0.0676(19) 0.3442(6) 0.027(3) Uani 0.185(6) 1 d . . P A 2
H5 H 0.6777(13) 0.672(7) 0.536(3) 0.032 Uiso 0.815(6) 1 d R . P A 1
H5A H 0.697(5) 0.16(3) 0.313(11) 0.032 Uiso 0.185(6) 1 d R . P A 2
N1 N 0.51551(5) 1.2514(4) 0.18070(12) 0.0171(4) Uani 1 1 d . . . . .
N2 N 0.79759(6) -0.0384(4) 0.55756(14) 0.0233(5) Uani 1 1 d . . . . .
C1 C 0.50166(7) 1.1538(4) 0.10581(15) 0.0181(5) Uani 1 1 d . . . . .
H1A H 0.498059 0.966546 0.107896 0.022 Uiso 1 1 calc R . . . .
C2 C 0.52961(7) 1.2272(5) 0.03940(16) 0.0235(6) Uani 1 1 d . . . . .
H2AA H 0.557250 1.262170 0.058199 0.028 Uiso 0.867(10) 1 calc R . P B 1
H2AB H 0.530941 1.089685 0.001206 0.028 Uiso 0.867(10) 1 calc R . P B 1
H2BC H 0.547135 1.371743 0.053040 0.028 Uiso 0.133(10) 1 calc R . P B 2
H2BD H 0.546664 1.083325 0.023195 0.028 Uiso 0.133(10) 1 calc R . P B 2
C3 C 0.51110(9) 1.4631(6) 0.00464(19) 0.0221(10) Uani 0.867(10) 1 d . U P B 1
H3A H 0.519404 1.483594 -0.049299 0.026 Uiso 0.867(10) 1 calc R . P B 1
H3B H 0.518941 1.615798 0.033640 0.026 Uiso 0.867(10) 1 calc R . P B 1
C3A C 0.5000(8) 1.297(6) -0.0205(16) 0.043(9) Uani 0.133(10) 1 d . U P B 2
H3AA H 0.512869 1.413388 -0.057403 0.051 Uiso 0.133(10) 1 calc R . P B 2
H3AB H 0.491644 1.143277 -0.048626 0.051 Uiso 0.133(10) 1 calc R . P B 2
C4 C 0.46566(7) 1.4134(5) 0.01097(16) 0.0232(6) Uani 1 1 d . . . . .
H4AA H 0.456352 1.300271 -0.030427 0.028 Uiso 0.867(10) 1 calc R . P B 1
H4AB H 0.450232 1.573284 0.008424 0.028 Uiso 0.867(10) 1 calc R . P B 1
H4BC H 0.441606 1.384311 -0.021429 0.028 Uiso 0.133(10) 1 calc R . P B 2
H4BD H 0.469903 1.597476 0.016553 0.028 Uiso 0.133(10) 1 calc R . P B 2
C5 C 0.46057(7) 1.2866(4) 0.08961(15) 0.0188(5) Uani 1 1 d . . . . .
H5B H 0.437752 1.162933 0.089401 0.023 Uiso 1 1 calc R . . . .
C6 C 0.45707(7) 1.4691(4) 0.15539(15) 0.0171(5) Uani 1 1 d . . . . .
C7 C 0.42621(7) 1.6501(4) 0.16727(15) 0.0187(5) Uani 1 1 d . . . . .
C8 C 0.39140(7) 1.6694(5) 0.12076(16) 0.0216(5) Uani 1 1 d . . . . .
H8 H 0.387722 1.554361 0.079751 0.026 Uiso 1 1 calc R . . . .
C9 C 0.36285(7) 1.8524(5) 0.13410(17) 0.0246(6) Uani 1 1 d . . . . .
H9 H 0.339553 1.861856 0.102585 0.030 Uiso 1 1 calc R . . . .
C10 C 0.36793(7) 2.0260(5) 0.19422(17) 0.0263(6) Uani 1 1 d . . . . .
H10 H 0.348405 2.154655 0.202270 0.032 Uiso 1 1 calc R . . . .
C11 C 0.40089(7) 2.0101(5) 0.24107(17) 0.0237(6) Uani 1 1 d . . . . .
H11 H 0.403958 2.127603 0.281628 0.028 Uiso 1 1 calc R . . . .
C12 C 0.43051(7) 1.8205(5) 0.22988(15) 0.0190(5) Uani 1 1 d . . . . .
C13 C 0.46486(7) 1.7996(5) 0.27713(16) 0.0200(5) Uani 1 1 d . . . . .
H13 H 0.467904 1.914745 0.318321 0.024 Uiso 1 1 calc R . . . .
C14 C 0.49400(7) 1.6198(4) 0.26589(16) 0.0184(5) Uani 1 1 d . . . . .
H14 H 0.516807 1.609833 0.298665 0.022 Uiso 1 1 calc R . . . .
C15 C 0.48936(6) 1.4493(4) 0.20439(15) 0.0170(5) Uani 1 1 d . . . . .
C16 C 0.54447(6) 1.1244(4) 0.22169(15) 0.0167(5) Uani 1 1 d . . . . .
C17 C 0.55193(7) 1.1713(5) 0.29934(15) 0.0186(5) Uani 1 1 d . . . . .
H17 H 0.537445 1.301466 0.324663 0.022 Uiso 1 1 calc R . . . .
C18 C 0.57980(7) 1.0321(4) 0.33923(15) 0.0169(5) Uani 1 1 d . . . . .
C19 C 0.60151(7) 0.8270(4) 0.30474(15) 0.0166(5) Uani 1 1 d . . . . .
C20 C 0.59337(6) 0.7829(4) 0.22530(15) 0.0166(5) Uani 1 1 d . . . . .
C21 C 0.56656(6) 0.9295(4) 0.18516(16) 0.0179(5) Uani 1 1 d . . . . .
H21 H 0.562763 0.899997 0.132147 0.022 Uiso 1 1 calc R . . . .
C22 C 0.62946(7) 0.6818(4) 0.34573(15) 0.0169(5) Uani 1 1 d . . . . .
C23 C 0.64619(7) 0.6872(4) 0.42225(15) 0.0178(5) Uani 1 1 d . . . . .
C24 C 0.67343(6) 0.4785(4) 0.40606(15) 0.0168(5) Uani 1 1 d . . . . .
C25 C 0.65559(6) 0.4643(4) 0.32964(15) 0.0174(5) Uani 1 1 d . . . . .
C26 C 0.70439(7) 0.3526(4) 0.44481(15) 0.0172(5) Uani 1 1 d . . . . .
C27 C 0.71572(7) 0.4156(5) 0.52092(15) 0.0192(5) Uani 1 1 d . . . . .
H27 H 0.702224 0.549328 0.546525 0.023 Uiso 0.185(6) 1 calc R . P A 2
C28 C 0.74584(7) 0.2859(5) 0.55776(16) 0.0210(5) Uani 1 1 d . . . . .
H28 H 0.752295 0.329398 0.608947 0.025 Uiso 1 1 calc R . . . .
C29 C 0.76762(7) 0.0886(5) 0.52151(16) 0.0201(5) Uani 1 1 d . . . . .
C30 C 0.75673(7) 0.0283(5) 0.44481(15) 0.0214(6) Uani 1 1 d . . . . .
H30 H 0.770921 -0.100689 0.418352 0.026 Uiso 1 1 calc R . . . .
C31 C 0.72618(7) 0.1539(4) 0.40918(16) 0.0196(5) Uani 1 1 d . . . . .
H31 H 0.719181 0.106778 0.358552 0.024 Uiso 0.815(6) 1 calc R . P A 1
C32 C 0.81115(8) 0.0206(5) 0.63497(17) 0.0270(6) Uani 1 1 d . . . . .
H32A H 0.802308 0.193552 0.648342 0.032 Uiso 1 1 calc R . . . .
H32B H 0.841033 0.017245 0.636413 0.032 Uiso 1 1 calc R . . . .
C33 C 0.79478(8) -0.1636(5) 0.69416(17) 0.0277(6) Uani 1 1 d . . . . .
H33A H 0.801523 -0.337235 0.677582 0.033 Uiso 1 1 calc R . . . .
H33B H 0.808933 -0.132897 0.743071 0.033 Uiso 1 1 calc R . . . .
C34 C 0.74955(8) -0.1498(5) 0.70849(18) 0.0312(6) Uani 1 1 d . . . . .
H34A H 0.742781 0.016426 0.730957 0.037 Uiso 1 1 calc R . . . .
H34B H 0.735004 -0.165141 0.659331 0.037 Uiso 1 1 calc R . . . .
C35 C 0.73571(9) -0.3579(6) 0.76212(19) 0.0366(7) Uani 1 1 d . . . . .
H35A H 0.740817 -0.522562 0.738524 0.055 Uiso 1 1 calc GR . . . .
H35B H 0.706745 -0.339396 0.772142 0.055 Uiso 1 1 calc GR . . . .
H35C H 0.750652 -0.345971 0.810281 0.055 Uiso 1 1 calc GR . . . .
C36 C 0.82062(7) -0.2414(5) 0.52055(17) 0.0254(6) Uani 1 1 d . . . . .
H36A H 0.802575 -0.335920 0.485714 0.030 Uiso 1 1 calc R . . . .
H36B H 0.830476 -0.360296 0.559984 0.030 Uiso 1 1 calc R . . . .
C37 C 0.85651(8) -0.1400(6) 0.4754(2) 0.0359(7) Uani 1 1 d . . . . .
H37A H 0.846423 -0.041782 0.431290 0.043 Uiso 1 1 calc R . . . .
H37B H 0.872263 -0.024272 0.508309 0.043 Uiso 1 1 calc R . . . .
C38 C 0.88392(10) -0.3479(7) 0.4469(2) 0.0509(10) Uani 1 1 d . . . . .
H38A H 0.891467 -0.457711 0.490324 0.061 Uiso 1 1 calc R . . . .
H38B H 0.909000 -0.271556 0.426520 0.061 Uiso 1 1 calc R . . . .
C39 C 0.86461(13) -0.5083(7) 0.3851(3) 0.0615(11) Uani 1 1 d . . . . .
H39A H 0.858380 -0.402470 0.340749 0.092 Uiso 1 1 calc GR . . . .
H39B H 0.839645 -0.583633 0.404709 0.092 Uiso 1 1 calc GR . . . .
H39C H 0.883329 -0.642552 0.369913 0.092 Uiso 1 1 calc GR . . . .

loop_
_atom_site_aniso_label
_atom_site_aniso_U_11
_atom_site_aniso_U_22
_atom_site_aniso_U_33
_atom_site_aniso_U_23
_atom_site_aniso_U_13
_atom_site_aniso_U_12
O1 0.0267(9) 0.0228(9) 0.0189(10) -0.0027(8) -0.0031(8) 0.0080(7)
O2 0.0202(8) 0.0184(8) 0.0190(10) -0.0004(8) -0.0004(7) 0.0051(7)
O3 0.0279(9) 0.0264(10) 0.0204(10) -0.0021(8) -0.0024(7) 0.0077(8)
O4 0.0217(8) 0.0194(8) 0.0184(10) -0.0012(8) -0.0015(7) 0.0030(7)
O5 0.0262(12) 0.0243(13) 0.0191(13) -0.0030(10) -0.0050(10) 0.0082(9)
O5A 0.030(5) 0.028(6) 0.022(7) -0.016(4) -0.012(4) 0.010(4)
N1 0.0152(9) 0.0155(10) 0.0205(12) 0.0004(9) -0.0009(8) 0.0014(7)
N2 0.0206(10) 0.0215(11) 0.0277(13) 0.0013(10) -0.0066(9) 0.0039(8)
C1 0.0180(11) 0.0166(12) 0.0195(15) 0.0016(11) 0.0000(10) 0.0016(9)
C2 0.0227(12) 0.0259(13) 0.0220(15) 0.0025(11) 0.0018(10) 0.0013(10)
C3 0.0256(16) 0.0228(19) 0.0178(17) 0.0028(14) 0.0006(12) -0.0009(13)
C3A 0.050(15) 0.053(19) 0.025(14) 0.027(13) -0.009(11) -0.007(13)
C4 0.0251(12) 0.0244(13) 0.0201(14) 0.0015(11) -0.0028(11) 0.0021(11)
C5 0.0170(11) 0.0172(12) 0.0220(15) 0.0015(10) -0.0022(10) -0.0003(9)
C6 0.0174(11) 0.0133(11) 0.0205(14) 0.0036(10) 0.0014(10) -0.0017(9)
C7 0.0155(11) 0.0177(12) 0.0228(15) 0.0051(10) 0.0021(10) -0.0019(9)
C8 0.0194(12) 0.0216(13) 0.0237(15) 0.0025(10) -0.0011(11) -0.0013(10)
C9 0.0180(12) 0.0244(13) 0.0315(17) 0.0062(11) 0.0003(11) 0.0015(10)
C10 0.0200(11) 0.0258(13) 0.0330(17) 0.0046(12) 0.0050(11) 0.0067(10)
C11 0.0243(12) 0.0212(13) 0.0257(15) 0.0015(11) 0.0044(11) 0.0041(10)
C12 0.0169(10) 0.0172(12) 0.0228(14) 0.0026(10) 0.0052(10) 0.0007(9)
C13 0.0204(12) 0.0183(13) 0.0213(15) 0.0020(10) 0.0018(10) -0.0013(9)
C14 0.0188(11) 0.0166(12) 0.0197(14) 0.0008(10) -0.0011(10) -0.0015(9)
C15 0.0147(10) 0.0137(11) 0.0226(15) 0.0031(10) 0.0025(10) -0.0009(8)
C16 0.0145(10) 0.0151(11) 0.0204(14) 0.0039(10) 0.0001(10) -0.0026(9)
C17 0.0162(11) 0.0165(11) 0.0232(14) 0.0010(10) 0.0018(10) 0.0013(9)
C18 0.0165(10) 0.0166(12) 0.0177(14) 0.0001(10) 0.0011(9) -0.0029(9)
C19 0.0143(11) 0.0151(11) 0.0205(14) 0.0018(10) 0.0016(9) -0.0016(9)
C20 0.0140(10) 0.0160(11) 0.0199(14) 0.0012(10) 0.0031(10) -0.0014(9)
C21 0.0171(11) 0.0187(11) 0.0179(14) 0.0015(10) 0.0018(10) -0.0010(9)
C22 0.0154(10) 0.0160(12) 0.0193(14) 0.0010(10) 0.0030(10) -0.0031(9)
C23 0.0161(11) 0.0194(12) 0.0180(14) 0.0033(11) 0.0017(10) -0.0003(9)
C24 0.0157(10) 0.0159(11) 0.0189(14) 0.0027(10) 0.0019(10) -0.0013(9)
C25 0.0152(11) 0.0168(12) 0.0202(14) 0.0047(11) 0.0010(10) -0.0013(9)
C26 0.0169(11) 0.0177(12) 0.0169(14) 0.0027(10) 0.0003(10) -0.0009(9)
C27 0.0196(11) 0.0179(12) 0.0203(14) -0.0001(10) 0.0012(11) -0.0008(9)
C28 0.0220(12) 0.0218(13) 0.0192(15) 0.0010(11) -0.0051(10) 0.0008(10)
C29 0.0176(11) 0.0177(12) 0.0249(15) 0.0053(10) -0.0025(10) -0.0003(9)
C30 0.0196(12) 0.0217(12) 0.0229(15) -0.0017(11) 0.0017(10) 0.0038(10)
C31 0.0194(11) 0.0206(12) 0.0189(14) -0.0008(11) 0.0002(10) -0.0001(9)
C32 0.0258(13) 0.0229(14) 0.0323(17) 0.0032(12) -0.0130(12) 0.0016(11)
C33 0.0323(13) 0.0235(13) 0.0274(17) 0.0020(12) -0.0112(12) 0.0041(10)
C34 0.0318(13) 0.0318(15) 0.0300(17) 0.0057(13) -0.0087(12) 0.0039(11)
C35 0.0401(15) 0.0386(16) 0.0311(18) 0.0053(14) -0.0006(14) 0.0046(13)
C36 0.0217(12) 0.0236(13) 0.0309(17) 0.0027(12) -0.0030(11) 0.0056(10)
C37 0.0219(14) 0.0413(18) 0.045(2) 0.0078(15) -0.0025(13) 0.0000(12)
C38 0.0351(16) 0.071(2) 0.046(2) 0.0256(19) 0.0135(15) 0.0251(17)
C39 0.074(2) 0.041(2) 0.069(3) 0.007(2) 0.039(2) 0.0047(18)

loop_
_atom_type_symbol
_atom_type_description
_atom_type_scat_dispersion_real
_atom_type_scat_dispersion_imag
_atom_type_scat_source
C C 0.0181 0.0091 'International Tables Vol C Tables 4.2.6.8 and 6.1.1.4'
H H 0.0000 0.0000 'International Tables Vol C Tables 4.2.6.8 and 6.1.1.4'
N N 0.0311 0.0180 'International Tables Vol C Tables 4.2.6.8 and 6.1.1.4'
O O 0.0492 0.0322 'International Tables Vol C Tables 4.2.6.8 and 6.1.1.4'

loop_
_geom_angle_atom_site_label_1
_geom_angle_atom_site_label_2
_geom_angle_atom_site_label_3
_geom_angle
C15 N1 C1 109.09(18)
C16 N1 C1 120.50(19)
C16 N1 C15 129.3(2)
C29 N2 C32 123.4(2)
C29 N2 C36 122.5(2)
C32 N2 C36 114.0(2)
N1 C1 C2 113.29(19)
N1 C1 C5 105.90(19)
C2 C1 C5 105.9(2)
C3 C2 C1 105.6(2)
C3A C2 C1 101.5(10)
C2 C3 C4 103.1(2)
C4 C3A C2 111.5(19)
C3 C4 C5 104.3(2)
C3A C4 C5 104.4(9)
C4 C5 C1 105.31(19)
C6 C5 C1 102.6(2)
C6 C5 C4 114.3(2)
C7 C6 C5 127.0(2)
C15 C6 C5 111.6(2)
C15 C6 C7 121.4(2)
C6 C7 C12 118.0(2)
C8 C7 C6 123.5(2)
C8 C7 C12 118.5(2)
C9 C8 C7 120.9(3)
C8 C9 C10 120.4(2)
C11 C10 C9 120.2(2)
C10 C11 C12 120.8(3)
C11 C12 C7 119.0(2)
C13 C12 C7 118.8(2)
C13 C12 C11 122.1(2)
C14 C13 C12 122.5(2)
C13 C14 C15 118.5(2)
C6 C15 N1 110.3(2)
C6 C15 C14 120.7(2)
C14 C15 N1 128.8(2)
N1 C16 C17 122.8(2)
N1 C16 C21 118.7(2)
C17 C16 C21 118.4(2)
C18 C17 C16 121.1(2)
O1 C18 C17 115.7(2)
O1 C18 C19 122.3(2)
C17 C18 C19 121.9(2)
C18 C19 C20 115.9(2)
C22 C19 C18 122.0(2)
C22 C19 C20 122.1(2)
O2 C20 C19 122.4(2)
O2 C20 C21 115.9(2)
C21 C20 C19 121.7(2)
C20 C21 C16 120.9(2)
C19 C22 C23 135.6(2)
C19 C22 C25 136.2(2)
C23 C22 C25 88.15(19)
O3 C23 C22 134.3(2)
O3 C23 C24 133.3(2)
O3 C23 C25 178.2(2)
C22 C23 C24 92.4(2)
C22 C23 C25 46.29(14)
C24 C23 C25 46.15(14)
C23 C24 C25 88.12(19)
C26 C24 C23 136.2(2)
C26 C24 C25 135.6(2)
O4 C25 C22 133.6(2)
O4 C25 C23 178.14(19)
O4 C25 C24 135.1(2)
C22 C25 C23 45.57(14)
C24 C25 C22 91.3(2)
C24 C25 C23 45.73(13)
C24 C26 C27 122.4(2)
C24 C26 C31 120.8(2)
C31 C26 C27 116.8(2)
O5 C27 C26 122.7(2)
O5 C27 C28 116.3(2)
C28 C27 C26 120.9(2)
C27 C28 C29 121.8(3)
N2 C29 C28 122.0(3)
N2 C29 C30 120.8(2)
C28 C29 C30 117.2(2)
C31 C30 C29 120.6(2)
O5A C31 C26 123.2(5)
O5A C31 C30 114.1(5)
C30 C31 C26 122.5(3)
N2 C32 C33 112.6(2)
C34 C33 C32 115.6(2)
C35 C34 C33 111.4(2)
N2 C36 C37 112.0(2)
C38 C37 C36 112.5(3)
C37 C38 C39 113.0(3)

loop_
_geom_bond_atom_site_label_1
_geom_bond_atom_site_label_2
_geom_bond_distance
O1 C18 1.349(3)
O2 C20 1.352(3)
O3 C23 1.252(3)
O4 C25 1.242(3)
O5 C27 1.333(3)
O5A C31 1.260(10)
N1 C1 1.483(3)
N1 C15 1.422(3)
N1 C16 1.374(3)
N2 C29 1.355(3)
N2 C32 1.462(4)
N2 C36 1.469(3)
C1 C2 1.536(4)
C1 C5 1.558(3)
C2 C3 1.519(4)
C2 C3A 1.48(2)
C3 C4 1.532(4)
C3A C4 1.41(3)
C4 C5 1.542(4)
C5 C6 1.508(4)
C6 C7 1.416(3)
C6 C15 1.375(3)
C7 C8 1.415(4)
C7 C12 1.428(4)
C8 C9 1.374(4)
C9 C10 1.408(4)
C10 C11 1.368(4)
C11 C12 1.418(3)
C12 C13 1.411(4)
C13 C14 1.370(3)
C14 C15 1.414(4)
C16 C17 1.405(4)
C16 C21 1.418(3)
C17 C18 1.372(3)
C18 C19 1.436(3)
C19 C20 1.436(4)
C19 C22 1.401(3)
C20 C21 1.373(3)
C22 C23 1.451(4)
C22 C25 1.468(3)
C23 C24 1.455(3)
C23 C25 2.030(4)
C24 C25 1.465(4)
C24 C26 1.399(3)
C26 C27 1.424(4)
C26 C31 1.421(3)
C27 C28 1.372(4)
C28 C29 1.420(4)
C29 C30 1.427(4)
C30 C31 1.362(4)
C32 C33 1.523(4)
C33 C34 1.521(4)
C34 C35 1.519(4)
C36 C37 1.525(4)
C37 C38 1.512(4)
C38 C39 1.518(6)

loop_
_geom_hbond_atom_site_label_D
_geom_hbond_atom_site_label_H
_geom_hbond_atom_site_label_A
_geom_hbond_distance_DH
_geom_hbond_distance_HA
_geom_hbond_distance_DA
_geom_hbond_angle_DHA
_geom_hbond_publ_flag
O1 H1 O3 0.96(4) 1.67(4) 2.623(2) 177(4) yes
O2 H2 O4 0.90(4) 1.75(4) 2.648(2) 176(3) yes
O5 H5 O3 0.88(5) 1.76(5) 2.647(3) 176(4) yes
O5A H5A O4 1.01(19) 1.64(19) 2.646(10) 171(16) yes
